data_2221640
loop_
_publ_author_name
'Li, Cai-Yun'
'Li, Pei-Fan'
'Jin, Hui-Min'

_publ_section_title
;
 Poly[di-\m~2~-azido-\m~3~-pyrazine-2-carboxylato-cadmium(II)]
;
_journal_coeditor_code DN2435
_journal_issue 5
_journal_name_full 'Acta Crystallographica Section E'
_journal_page_first m502
_journal_paper_doi 10.1107/S1600536809012227
_journal_volume 65
_journal_year 2009
_chemical_formula_iupac '[Cd (C5 H3 N2 O2) (N3)]'
_chemical_formula_moiety 'C5 H3 Cd N5 O2'
_chemical_formula_sum 'C5 H3 Cd N5 O2'
_chemical_formula_weight 277.52
_space_group_IT_number 14
_symmetry_cell_setting monoclinic
_symmetry_space_group_name_Hall '-P 2ybc'
_symmetry_space_group_name_H-M 'P 1 21/c 1'
_atom_sites_solution_hydrogens geom
_atom_sites_solution_primary direct
_atom_sites_solution_secondary difmap
_cell_angle_alpha 90.00
_cell_angle_beta 100.33(3)
_cell_angle_gamma 90.00
_cell_formula_units_Z 4
_cell_length_a 11.857(2)
_cell_length_b 9.839(2)
_cell_length_c 6.6250(13)
_cell_measurement_reflns_used 7230
_cell_measurement_temperature 293(2)
_cell_measurement_theta_max 27.5
_cell_measurement_theta_min 3.1
_cell_volume 760.4(3)
_computing_cell_refinement 'PROCESS-AUTO (Rigaku, 1998)'
_computing_data_collection 'SCXmini (Rigaku, 2006)'
_computing_data_reduction 'PROCESS-AUTO (Rigaku, 1998)'
_computing_molecular_graphics 'ORTEPIII (Burnett & Johnson, 1996) and PLATON (Spek, 2009)'
_computing_publication_material 'SHELXL97 (Sheldrick, 2008)'
_computing_structure_refinement 'SHELXL97 (Sheldrick, 2008)'
_computing_structure_solution 'SHELXS97 (Sheldrick, 2008)'
_diffrn_ambient_temperature 293(2)
_diffrn_measured_fraction_theta_full 0.998
_diffrn_measured_fraction_theta_max 0.998
_diffrn_measurement_device_type 'Rigaku SCXmini'
_diffrn_measurement_method \w
_diffrn_radiation_monochromator graphite
_diffrn_radiation_source 'fine-focus sealed tube'
_diffrn_radiation_type MoK\a
_diffrn_radiation_wavelength 0.71073
_diffrn_reflns_av_R_equivalents 0.0670
_diffrn_reflns_av_sigmaI/netI 0.0523
_diffrn_reflns_limit_h_max 15
_diffrn_reflns_limit_h_min -15
_diffrn_reflns_limit_k_max 12
_diffrn_reflns_limit_k_min -12
_diffrn_reflns_limit_l_max 8
_diffrn_reflns_limit_l_min -8
_diffrn_reflns_number 7718
_diffrn_reflns_theta_full 27.48
_diffrn_reflns_theta_max 27.48
_diffrn_reflns_theta_min 3.49
_diffrn_standards_decay_% 0
_diffrn_standards_interval_count 0
_diffrn_standards_interval_time 0
_diffrn_standards_number 0
_exptl_absorpt_coefficient_mu 2.842
_exptl_absorpt_correction_T_max 0.643
_exptl_absorpt_correction_T_min 0.537
_exptl_absorpt_correction_type multi-scan
_exptl_absorpt_process_details '(ABSCOR; Higashi, 1995)'
_exptl_crystal_colour yellow
_exptl_crystal_density_diffrn 2.424
_exptl_crystal_density_method 'not measured'
_exptl_crystal_description block
_exptl_crystal_F_000 528
_exptl_crystal_size_max 0.2
_exptl_crystal_size_mid 0.18
_exptl_crystal_size_min 0.15
_refine_diff_density_max 0.742
_refine_diff_density_min -1.092
_refine_ls_extinction_method none
_refine_ls_goodness_of_fit_ref 1.201
_refine_ls_hydrogen_treatment constr
_refine_ls_matrix_type full
_refine_ls_number_parameters 118
_refine_ls_number_reflns 1741
_refine_ls_number_restraints 0
_refine_ls_restrained_S_all 1.201
_refine_ls_R_factor_all 0.0573
_refine_ls_R_factor_gt 0.0456
_refine_ls_shift/su_max 0.000
_refine_ls_shift/su_mean 0.000
_refine_ls_structure_factor_coef Fsqd
_refine_ls_weighting_details 'calc w=1/[\s^2^(Fo^2^)+(0.0408P)^2^+2.6851P] where P=(Fo^2^+2Fc^2^)/3'
_refine_ls_weighting_scheme calc
_refine_ls_wR_factor_gt 0.1110
_refine_ls_wR_factor_ref 0.1166
_reflns_number_gt 1517
_reflns_number_total 1741
_reflns_threshold_expression I>2\s(I)
_cod_data_source_file dn2435.cif
_cod_data_source_block I
_cod_depositor_comments
;
The following automatic conversions were performed:
'_symmetry_cell_setting' value 'Monoclinic' changed to 'monoclinic'
according to '/home/saulius/struct/CIF-dictionaries/cif_core.dic'
dictionary named 'cif_core.dic' version 2.4.1 from 2010-06-29.

Automatic conversion script
Id: cif_fix_enum 1527 2010-12-29 10:47:43Z saulius 

The following automatic conversions were performed:

'_symmetry_cell_setting' value 'Monoclinic' changed to 'monoclinic'
according to /home/saulius/struct/CIF-dictionaries/cif_core.dic
dictionary named 'cif_core.dic' version 2.4.1 from 2010-06-29.

Automatic conversion script
Id: cif_fix_values 1715 2011-07-08 13:25:40Z adriana 
;
_cod_original_sg_symbol_H-M 'P 21/c'
_cod_database_code 2221640
_cod_database_fobs_code 2221640

loop_
_symmetry_equiv_pos_as_xyz
'x, y, z'
'-x, y+1/2, -z+1/2'
'-x, -y, -z'
'x, -y-1/2, z-1/2'

loop_
_atom_site_type_symbol
_atom_site_label
_atom_site_fract_x
_atom_site_fract_y
_atom_site_fract_z
_atom_site_U_iso_or_equiv
_atom_site_adp_type
_atom_site_calc_flag
_atom_site_refinement_flags
_atom_site_occupancy
_atom_site_disorder_assembly
_atom_site_disorder_group
Cd Cd1 0.42263(4) 0.36045(4) 0.34194(7) 0.02481(18) Uani d . 1 . .
N N1 0.3555(5) 0.1927(5) 0.5059(8) 0.0287(12) Uani d . 1 . .
N N2 0.2937(5) 0.1135(5) 0.4006(8) 0.0248(12) Uani d . 1 . .
N N3 0.2327(6) 0.0399(7) 0.3035(10) 0.0466(17) Uani d . 1 . .
N N4 0.2558(4) 0.4910(5) 0.3100(7) 0.0231(11) Uani d . 1 . .
N N5 0.0689(5) 0.6646(7) 0.1984(10) 0.0390(15) Uani d . 1 . .
O O1 0.4718(3) 0.5816(4) 0.3145(6) 0.0197(8) Uani d . 1 . .
O O2 0.4043(4) 0.7823(4) 0.1835(6) 0.0250(9) Uani d . 1 . .
C C1 0.3913(5) 0.6650(6) 0.2480(8) 0.0198(12) Uani d . 1 . .
C C2 0.2694(5) 0.6193(6) 0.2517(8) 0.0194(12) Uani d . 1 . .
C C3 0.1769(5) 0.7052(7) 0.1982(9) 0.0277(14) Uani d . 1 . .
H H3A 0.1898 0.7942 0.1609 0.033 Uiso calc R 1 . .
C C4 0.0571(6) 0.5372(9) 0.2550(11) 0.0422(19) Uani d . 1 . .
H H4A -0.0162 0.5044 0.2575 0.051 Uiso calc R 1 . .
C C5 0.1493(6) 0.4509(8) 0.3106(10) 0.0327(16) Uani d . 1 . .
H H5B 0.1362 0.3623 0.3494 0.039 Uiso calc R 1 . .

loop_
_atom_site_aniso_label
_atom_site_aniso_U_11
_atom_site_aniso_U_22
_atom_site_aniso_U_33
_atom_site_aniso_U_12
_atom_site_aniso_U_13
_atom_site_aniso_U_23
Cd1 0.0233(3) 0.0213(3) 0.0287(3) -0.00024(18) 0.00174(19) 0.00118(18)
N1 0.038(3) 0.023(3) 0.024(3) -0.008(2) 0.002(2) -0.001(2)
N2 0.022(3) 0.025(3) 0.027(3) -0.003(2) 0.003(2) 0.000(2)
N3 0.051(4) 0.047(4) 0.040(3) -0.023(3) 0.001(3) -0.004(3)
N4 0.022(3) 0.025(3) 0.023(2) -0.004(2) 0.005(2) -0.003(2)
N5 0.018(3) 0.054(4) 0.044(3) 0.002(3) 0.004(3) -0.008(3)
O1 0.014(2) 0.020(2) 0.025(2) -0.0004(16) 0.0012(16) 0.0018(17)
O2 0.023(2) 0.018(2) 0.033(2) -0.0007(17) 0.0035(18) 0.0075(18)
C1 0.018(3) 0.026(3) 0.013(3) -0.004(2) 0.000(2) -0.001(2)
C2 0.015(3) 0.028(3) 0.014(2) -0.001(2) -0.001(2) -0.002(2)
C3 0.019(3) 0.031(4) 0.031(3) 0.000(3) -0.001(3) -0.001(3)
C4 0.018(4) 0.071(6) 0.040(4) -0.012(3) 0.011(3) -0.010(4)
C5 0.022(3) 0.043(4) 0.034(4) -0.016(3) 0.010(3) -0.003(3)

loop_
_atom_type_symbol
_atom_type_description
_atom_type_scat_dispersion_real
_atom_type_scat_dispersion_imag
_atom_type_scat_source
C C 0.0033 0.0016 ' International Tables Vol C Tables 4.2.6.8 and 6.1.1.4'
H H 0.0000 0.0000 ' International Tables Vol C Tables 4.2.6.8 and 6.1.1.4'
N N 0.0061 0.0033 ' International Tables Vol C Tables 4.2.6.8 and 6.1.1.4'
O O 0.0106 0.0060 ' International Tables Vol C Tables 4.2.6.8 and 6.1.1.4'
Cd Cd -0.8075 1.2024 ' International Tables Vol C Tables 4.2.6.8 and 6.1.1.4''

loop_
_geom_angle_atom_site_label_1
_geom_angle_atom_site_label_2
_geom_angle_atom_site_label_3
_geom_angle_site_symmetry_1
_geom_angle_site_symmetry_3
_geom_angle
_geom_angle_publ_flag
N1 Cd1 O2 . 2_645 101.42(19) ?
N1 Cd1 O1 . . 151.56(18) ?
O2 Cd1 O1 2_645 . 94.12(15) ?
N1 Cd1 N1 . 4_565 102.45(15) ?
O2 Cd1 N1 2_645 4_565 90.68(18) ?
O1 Cd1 N1 . 4_565 101.01(17) ?
N1 Cd1 N4 . . 94.7(2) ?
O2 Cd1 N4 2_645 . 163.79(17) ?
O1 Cd1 N4 . . 71.99(16) ?
N1 Cd1 N4 4_565 . 84.05(18) ?
N1 Cd1 O1 . 3_666 83.47(16) ?
O2 Cd1 O1 2_645 3_666 80.03(14) ?
O1 Cd1 O1 . 3_666 75.89(15) ?
N1 Cd1 O1 4_565 3_666 169.88(17) ?
N4 Cd1 O1 . 3_666 103.82(15) ?
N2 N1 Cd1 . . 115.8(4) ?
N2 N1 Cd1 . 4_566 119.1(4) ?
Cd1 N1 Cd1 . 4_566 124.0(2) ?
N3 N2 N1 . . 178.0(7) ?
C5 N4 C2 . . 116.6(6) ?
C5 N4 Cd1 . . 128.9(5) ?
C2 N4 Cd1 . . 113.6(4) ?
C4 N5 C3 . . 115.6(6) ?
C1 O1 Cd1 . . 117.2(4) ?
C1 O1 Cd1 . 3_666 113.3(3) ?
Cd1 O1 Cd1 . 3_666 104.11(15) ?
C1 O2 Cd1 . 2_655 121.1(4) ?
O2 C1 O1 . . 125.6(5) ?
O2 C1 C2 . . 117.0(5) ?
O1 C1 C2 . . 117.4(5) ?
N4 C2 C3 . . 121.3(6) ?
N4 C2 C1 . . 116.7(5) ?
C3 C2 C1 . . 122.0(5) ?
N5 C3 C2 . . 122.2(6) ?
N5 C3 H3A . . 118.9 ?
C2 C3 H3A . . 118.9 ?
N5 C4 C5 . . 122.6(6) ?
N5 C4 H4A . . 118.7 ?
C5 C4 H4A . . 118.7 ?
N4 C5 C4 . . 121.7(7) ?
N4 C5 H5B . . 119.1 ?
C4 C5 H5B . . 119.1 ?

loop_
_geom_bond_atom_site_label_1
_geom_bond_atom_site_label_2
_geom_bond_site_symmetry_2
_geom_bond_distance
_geom_bond_publ_flag
Cd1 N1 . 2.202(5) ?
Cd1 O2 2_645 2.226(4) ?
Cd1 O1 . 2.268(4) ?
Cd1 N4 . 2.336(5) ?
Cd1 O1 3_666 2.460(4) ?
N1 N2 . 1.203(7) ?
N1 Cd1 4_566 2.286(5) ?
N2 N3 . 1.138(8) ?
N4 C5 . 1.324(8) ?
N4 C2 . 1.339(8) ?
N5 C4 . 1.324(10) ?
N5 C3 . 1.342(8) ?
O1 C1 . 1.275(7) ?
O2 C1 . 1.250(7) ?
C1 C2 . 1.517(8) ?
C2 C3 . 1.380(8) ?
C3 H3A . 0.9300 ?
C4 C5 . 1.381(11) ?
C4 H4A . 0.9300 ?
C5 H5B . 0.9300 ?
